data_1513287
loop_
_publ_author_name
'Thuilliez, Julien'
'Ricard, Louis'
'Nief, Fran\,cois'
'Boisson, Fernande'
'Boisson, Christophe'

_publ_section_title
;
 ansa-Bis(fluorenyl)neodymium Catalysts for Cyclocopolymerization of
 Ethylene with Butadiene
;
_journal_issue 11
_journal_name_full Macromolecules
_journal_page_first 3774
_journal_paper_doi 10.1021/ma9003852
_journal_volume 42
_journal_year 2009
_chemical_formula_moiety 'C32 H38 B2 Li Nd O Si'
_chemical_formula_sum 'C32 H38 B2 Li Nd O Si'
_chemical_formula_weight 639.51
_chemical_name_systematic
; 
 ? 
;
_space_group_IT_number 14
_symmetry_cell_setting monoclinic
_symmetry_space_group_name_Hall '-P 2ybc'
_symmetry_space_group_name_H-M 'P 1 21/c 1'
_atom_sites_solution_hydrogens geom
_atom_sites_solution_primary direct
_atom_sites_solution_secondary difmap
_audit_creation_method SHELXL-97
_cell_angle_alpha 90.00
_cell_angle_beta 100.850(1)
_cell_angle_gamma 90.00
_cell_formula_units_Z 4
_cell_length_a 10.423(1)
_cell_length_b 14.529(1)
_cell_length_c 19.576(1)
_cell_measurement_reflns_used 251
_cell_measurement_temperature 150.0(1)
_cell_measurement_theta_max 20.0
_cell_measurement_theta_min 3.0
_cell_volume 2911.5(4)
_computing_structure_refinement 'SHELXL-97 (Sheldrick, 1997)'
_computing_structure_solution 'SHELXS-97 (Sheldrick, 1990)'
_diffrn_ambient_temperature 150.0(1)
_diffrn_measured_fraction_theta_full 0.991
_diffrn_measured_fraction_theta_max 0.991
_diffrn_measurement_device_type KappaCCD
_diffrn_measurement_method 'phi and omega scans'
_diffrn_radiation_monochromator graphite
_diffrn_radiation_source 'fine-focus sealed tube'
_diffrn_radiation_type MoK\a
_diffrn_radiation_wavelength 0.71069
_diffrn_reflns_av_R_equivalents 0.0192
_diffrn_reflns_av_sigmaI/netI 0.0429
_diffrn_reflns_limit_h_max 14
_diffrn_reflns_limit_h_min -14
_diffrn_reflns_limit_k_max 20
_diffrn_reflns_limit_k_min -18
_diffrn_reflns_limit_l_max 27
_diffrn_reflns_limit_l_min -27
_diffrn_reflns_number 13551
_diffrn_reflns_theta_full 30.02
_diffrn_reflns_theta_max 30.02
_diffrn_reflns_theta_min 3.44
_exptl_absorpt_coefficient_mu 1.848
_exptl_absorpt_correction_T_max 0.7321
_exptl_absorpt_correction_T_min 0.6866
_exptl_absorpt_correction_type multi-scan
_exptl_absorpt_process_details 'Denzo/Scalepack (Otwinowski & Minor, 1996)'
_exptl_crystal_colour orange
_exptl_crystal_density_diffrn 1.459
_exptl_crystal_density_method 'not measured'
_exptl_crystal_description block
_exptl_crystal_F_000 1300
_exptl_crystal_size_max 0.22
_exptl_crystal_size_mid 0.22
_exptl_crystal_size_min 0.18
_refine_diff_density_max 1.747
_refine_diff_density_min -0.901
_refine_diff_density_rms 0.094
_refine_ls_extinction_method none
_refine_ls_goodness_of_fit_ref 1.033
_refine_ls_hydrogen_treatment mixed
_refine_ls_matrix_type full
_refine_ls_number_parameters 373
_refine_ls_number_reflns 8443
_refine_ls_number_restraints 0
_refine_ls_restrained_S_all 1.033
_refine_ls_R_factor_all 0.0440
_refine_ls_R_factor_gt 0.0317
_refine_ls_shift/su_max 0.002
_refine_ls_shift/su_mean 0.000
_refine_ls_structure_factor_coef Fsqd
_refine_ls_weighting_details 'calc w=1/[\s^2^(Fo^2^)+(0.0454P)^2^+0.0000P] where P=(Fo^2^+2Fc^2^)/3'
_refine_ls_weighting_scheme calc
_refine_ls_wR_factor_gt 0.0796
_refine_ls_wR_factor_ref 0.0841
_reflns_number_gt 6770
_reflns_number_total 8443
_reflns_threshold_expression >2sigma(I)
_cod_data_source_file ma9003852sup1.cif
_cod_data_source_block flund
_cod_depositor_comments
;
The following automatic conversions were performed:

'_symmetry_cell_setting' value 'Monoclinic' changed to 'monoclinic'
according to /home/saulius/struct/CIF-dictionaries/cif_core.dic
dictionary named 'cif_core.dic' version 2.4.2 from 2011-04-26.

Automatic conversion script
Id: cif_fix_values 1891 2012-01-12 08:04:46Z andrius 
;
_cod_original_sg_symbol_H-M 'P21/c     '
_cod_database_code 1513287

loop_
_symmetry_equiv_pos_as_xyz
'x, y, z'
'-x, y+1/2, -z+1/2'
'-x, -y, -z'
'x, -y-1/2, z-1/2'

loop_
_atom_site_label
_atom_site_type_symbol
_atom_site_fract_x
_atom_site_fract_y
_atom_site_fract_z
_atom_site_U_iso_or_equiv
_atom_site_adp_type
_atom_site_occupancy
_atom_site_symmetry_multiplicity
_atom_site_calc_flag
_atom_site_refinement_flags
_atom_site_disorder_assembly
_atom_site_disorder_group
Nd1 Nd -0.221658(11) 0.315319(7) 0.482620(6) 0.02278(5) Uani 1 1 d . A .
Si1 Si -0.29143(7) 0.09612(4) 0.41895(4) 0.02647(14) Uani 1 1 d . . .
C1 C -0.4027(2) 0.18603(13) 0.44319(13) 0.0232(5) Uani 1 1 d . . .
C2 C -0.4187(2) 0.20913(15) 0.51350(12) 0.0230(4) Uani 1 1 d . . .
C3 C -0.3819(3) 0.16252(17) 0.57810(14) 0.0318(5) Uani 1 1 d . . .
H3 H -0.3385 0.1048 0.5798 0.038 Uiso 1 1 calc R . .
C4 C -0.4091(3) 0.20087(18) 0.63816(14) 0.0355(6) Uani 1 1 d . . .
H4 H -0.3847 0.1689 0.6810 0.043 Uiso 1 1 calc R . .
C5 C -0.4723(3) 0.28653(19) 0.63731(13) 0.0332(5) Uani 1 1 d . . .
H5 H -0.4913 0.3109 0.6793 0.040 Uiso 1 1 calc R . .
C6 C -0.5067(2) 0.33498(17) 0.57703(13) 0.0272(5) Uani 1 1 d . . .
H6 H -0.5484 0.3931 0.5770 0.033 Uiso 1 1 calc R . .
C7 C -0.4794(2) 0.29757(15) 0.51449(12) 0.0230(5) Uani 1 1 d . . .
C8 C -0.5062(2) 0.33109(15) 0.44448(12) 0.0230(4) Uani 1 1 d . . .
C9 C -0.5689(2) 0.41191(15) 0.41530(13) 0.0274(5) Uani 1 1 d . . .
H9 H -0.5977 0.4569 0.4443 0.033 Uiso 1 1 calc R . .
C10 C -0.5879(2) 0.42490(17) 0.34488(13) 0.0317(5) Uani 1 1 d . . .
H10 H -0.6310 0.4788 0.3249 0.038 Uiso 1 1 calc R . .
C11 C -0.5442(3) 0.35903(18) 0.30186(13) 0.0331(5) Uani 1 1 d . . .
H11 H -0.5591 0.3689 0.2530 0.040 Uiso 1 1 calc R . .
C12 C -0.4804(2) 0.28059(17) 0.32909(12) 0.0293(5) Uani 1 1 d . . .
H12 H -0.4489 0.2380 0.2993 0.035 Uiso 1 1 calc R . .
C13 C -0.4615(2) 0.26321(15) 0.40151(12) 0.0237(4) Uani 1 1 d . . .
C14 C -0.3345(3) 0.05654(17) 0.32646(14) 0.0383(6) Uani 1 1 d . . .
H14A H -0.4192 0.0252 0.3189 0.057 Uiso 1 1 calc R . .
H14B H -0.2674 0.0139 0.3167 0.057 Uiso 1 1 calc R . .
H14C H -0.3394 0.1098 0.2954 0.057 Uiso 1 1 calc R . .
C15 C -0.2935(3) -0.01205(16) 0.47034(15) 0.0384(6) Uani 1 1 d . . .
H15A H -0.2709 0.0021 0.5201 0.058 Uiso 1 1 calc R . .
H15B H -0.2297 -0.0556 0.4580 0.058 Uiso 1 1 calc R . .
H15C H -0.3809 -0.0394 0.4599 0.058 Uiso 1 1 calc R . .
C16 C -0.1320(3) 0.15823(17) 0.43649(14) 0.0301(5) Uani 1 1 d . . .
C17 C -0.0441(3) 0.16766(17) 0.50279(15) 0.0340(6) Uani 1 1 d . . .
C18 C -0.0347(3) 0.1179(2) 0.56596(15) 0.0440(7) Uani 1 1 d . . .
H18 H -0.0935 0.0691 0.5700 0.053 Uiso 1 1 calc R . .
C19 C 0.0623(3) 0.1423(3) 0.62146(18) 0.0603(10) Uani 1 1 d . . .
H19 H 0.0693 0.1094 0.6639 0.072 Uiso 1 1 calc R . .
C20 C 0.1510(3) 0.2141(3) 0.6173(2) 0.0698(12) Uani 1 1 d . . .
H20 H 0.2164 0.2286 0.6565 0.084 Uiso 1 1 calc R . .
C21 C 0.1437(3) 0.2630(3) 0.5575(2) 0.0605(10) Uani 1 1 d . . .
H21 H 0.2046 0.3109 0.5548 0.073 Uiso 1 1 calc R . .
C22 C 0.0455(2) 0.24235(18) 0.49978(17) 0.0412(7) Uani 1 1 d . . .
C23 C 0.0170(3) 0.27878(18) 0.43092(17) 0.0428(7) Uani 1 1 d . . .
C24 C 0.0785(3) 0.3497(2) 0.3980(2) 0.0609(11) Uani 1 1 d . . .
H24 H 0.1493 0.3837 0.4238 0.073 Uiso 1 1 calc R . .
C25 C 0.0351(4) 0.3680(2) 0.3298(2) 0.0698(12) Uani 1 1 d . . .
H25 H 0.0781 0.4132 0.3072 0.084 Uiso 1 1 calc R . .
C26 C -0.0742(4) 0.3204(2) 0.2917(2) 0.0592(10) Uani 1 1 d . . .
H26 H -0.1051 0.3362 0.2443 0.071 Uiso 1 1 calc R . .
C27 C -0.1363(3) 0.25246(19) 0.32113(16) 0.0444(7) Uani 1 1 d . . .
H27 H -0.2097 0.2219 0.2946 0.053 Uiso 1 1 calc R . .
C28 C -0.0898(3) 0.22782(17) 0.39223(15) 0.0341(6) Uani 1 1 d . . .
C29 C -0.0963(4) 0.6207(4) 0.2181(2) 0.0900(15) Uani 1 1 d . A .
H29A H -0.0189 0.5940 0.2030 0.108 Uiso 1 1 calc R . .
H29B H -0.0701 0.6793 0.2427 0.108 Uiso 1 1 calc R . .
C30 C -0.2017(4) 0.6372(3) 0.15734(18) 0.0650(10) Uani 1 1 d . A .
H30A H -0.1718 0.6229 0.1134 0.078 Uiso 1 1 calc R . .
H30B H -0.2315 0.7020 0.1560 0.078 Uiso 1 1 calc R . .
C31 C -0.3079(4) 0.5735(3) 0.1682(2) 0.0746(12) Uani 1 1 d . . .
H31A H -0.3778 0.6077 0.1852 0.089 Uiso 0.384(5) 1 calc PR A 1
H31B H -0.3463 0.5424 0.1241 0.089 Uiso 0.384(5) 1 calc PR A 1
H31C H -0.3943 0.6013 0.1501 0.089 Uiso 0.616(5) 1 calc PR A 2
H31D H -0.3015 0.5148 0.1434 0.089 Uiso 0.616(5) 1 calc PR A 2
C32 C -0.2463(8) 0.5052(6) 0.2208(4) 0.0459(10) Uani 0.384(5) 1 d P A 1
H32A H -0.3102 0.4812 0.2480 0.055 Uiso 0.384(5) 1 calc PR A 1
H32B H -0.2088 0.4531 0.1986 0.055 Uiso 0.384(5) 1 calc PR A 1
C32A C -0.2928(5) 0.5581(4) 0.2394(2) 0.0459(10) Uani 0.616(5) 1 d P A 2
H32C H -0.3316 0.4984 0.2490 0.055 Uiso 0.616(5) 1 calc PR A 2
H32D H -0.3340 0.6079 0.2623 0.055 Uiso 0.616(5) 1 calc PR A 2
O1 O -0.1465(2) 0.55751(18) 0.26374(11) 0.0722(8) Uani 1 1 d . . .
B1 B -0.2261(3) 0.4772(2) 0.41830(18) 0.0340(6) Uani 1 1 d . . .
H1B H -0.279(3) 0.4780(18) 0.4601(15) 0.041 Uiso 1 1 d . . .
H2B H -0.264(3) 0.4151(19) 0.3835(14) 0.041 Uiso 1 1 d . . .
H3B H -0.125(3) 0.4662(18) 0.4379(14) 0.041 Uiso 1 1 d . . .
H4B H -0.238(3) 0.5376(19) 0.3884(14) 0.041 Uiso 1 1 d . . .
B2 B -0.1402(3) 0.3847(2) 0.60932(16) 0.0312(6) Uani 1 1 d . . .
H5B H -0.234(3) 0.4101(18) 0.5830(14) 0.037 Uiso 1 1 d . . .
H6B H -0.109(3) 0.4104(18) 0.6617(14) 0.037 Uiso 1 1 d . . .
H7B H -0.070(3) 0.4086(18) 0.5756(14) 0.037 Uiso 1 1 d . . .
H8B H -0.149(3) 0.3121(17) 0.6070(15) 0.037 Uiso 1 1 d . . .
Li1 Li -0.0634(5) 0.5287(4) 0.3549(3) 0.0540(14) Uani 1 1 d . . .

loop_
_atom_site_aniso_label
_atom_site_aniso_U_11
_atom_site_aniso_U_22
_atom_site_aniso_U_33
_atom_site_aniso_U_23
_atom_site_aniso_U_13
_atom_site_aniso_U_12
Nd1 0.02043(8) 0.02079(7) 0.02764(8) -0.00434(5) 0.00586(5) -0.00044(4)
Si1 0.0258(3) 0.0218(3) 0.0316(3) -0.0062(3) 0.0050(3) 0.0003(3)
C1 0.0230(11) 0.0208(10) 0.0259(12) -0.0044(8) 0.0050(9) -0.0015(8)
C2 0.0197(11) 0.0241(10) 0.0254(11) -0.0012(9) 0.0045(9) -0.0027(9)
C3 0.0317(14) 0.0278(11) 0.0357(14) 0.0043(11) 0.0057(11) 0.0009(11)
C4 0.0399(16) 0.0401(13) 0.0268(13) 0.0089(11) 0.0068(11) 0.0008(12)
C5 0.0327(14) 0.0440(14) 0.0242(12) -0.0024(11) 0.0091(10) 0.0016(12)
C6 0.0237(12) 0.0303(11) 0.0293(12) -0.0041(10) 0.0094(10) 0.0017(10)
C7 0.0198(11) 0.0230(10) 0.0264(12) -0.0018(9) 0.0049(9) -0.0018(9)
C8 0.0174(10) 0.0272(10) 0.0242(11) -0.0025(9) 0.0030(9) 0.0007(9)
C9 0.0225(11) 0.0277(11) 0.0325(12) -0.0020(10) 0.0066(10) 0.0031(10)
C10 0.0267(13) 0.0344(12) 0.0330(13) 0.0052(11) 0.0034(10) 0.0047(10)
C11 0.0338(14) 0.0392(14) 0.0262(12) 0.0029(11) 0.0048(10) 0.0022(12)
C12 0.0300(13) 0.0310(12) 0.0265(12) -0.0040(10) 0.0045(10) 0.0017(11)
C13 0.0214(11) 0.0244(10) 0.0249(11) -0.0031(9) 0.0034(9) -0.0006(9)
C14 0.0393(15) 0.0341(13) 0.0402(15) -0.0149(12) 0.0043(12) 0.0042(12)
C15 0.0413(16) 0.0239(11) 0.0515(17) 0.0001(11) 0.0121(13) 0.0030(11)
C16 0.0270(12) 0.0256(10) 0.0388(14) -0.0090(11) 0.0093(11) 0.0029(10)
C17 0.0225(12) 0.0325(12) 0.0463(16) -0.0116(12) 0.0050(11) 0.0087(10)
C18 0.0338(15) 0.0519(16) 0.0442(16) -0.0129(14) 0.0018(12) 0.0191(13)
C19 0.0472(19) 0.076(2) 0.052(2) -0.0220(18) -0.0066(15) 0.0294(18)
C20 0.0330(18) 0.085(3) 0.081(3) -0.049(2) -0.0175(18) 0.0243(18)
C21 0.0230(15) 0.061(2) 0.093(3) -0.042(2) 0.0004(16) 0.0053(14)
C22 0.0206(13) 0.0377(14) 0.0658(19) -0.0227(14) 0.0099(12) 0.0021(11)
C23 0.0293(14) 0.0335(13) 0.072(2) -0.0201(14) 0.0263(14) -0.0047(12)
C24 0.050(2) 0.0427(16) 0.105(3) -0.0302(19) 0.053(2) -0.0166(15)
C25 0.088(3) 0.0446(17) 0.098(3) -0.0131(19) 0.072(3) -0.0160(18)
C26 0.079(3) 0.0453(17) 0.067(2) -0.0050(15) 0.048(2) -0.0050(16)
C27 0.0502(18) 0.0365(13) 0.0547(18) -0.0053(13) 0.0306(15) -0.0002(13)
C28 0.0323(14) 0.0287(12) 0.0464(15) -0.0116(12) 0.0200(12) 0.0018(11)
C29 0.063(3) 0.138(4) 0.066(3) 0.046(3) 0.006(2) -0.033(3)
C30 0.066(2) 0.075(2) 0.0488(19) 0.0210(18) -0.0005(17) -0.029(2)
C31 0.060(2) 0.074(2) 0.079(3) 0.023(2) -0.015(2) -0.019(2)
C32 0.033(2) 0.065(3) 0.039(2) -0.003(2) 0.0051(17) -0.007(2)
C32A 0.033(2) 0.065(3) 0.039(2) -0.003(2) 0.0051(17) -0.007(2)
O1 0.0567(15) 0.112(2) 0.0402(12) 0.0285(13) -0.0111(10) -0.0454(14)
B1 0.0364(17) 0.0273(13) 0.0406(17) -0.0001(13) 0.0132(14) -0.0013(13)
B2 0.0266(15) 0.0330(14) 0.0332(15) -0.0054(12) 0.0037(12) -0.0037(12)
Li1 0.039(3) 0.082(4) 0.037(3) 0.008(3) -0.003(2) -0.025(3)

loop_
_atom_type_symbol
_atom_type_description
_atom_type_scat_dispersion_real
_atom_type_scat_dispersion_imag
_atom_type_scat_source
C C 0.0033 0.0016 'International Tables Vol C Tables 4.2.6.8 and 6.1.1.4'
H H 0.0000 0.0000 'International Tables Vol C Tables 4.2.6.8 and 6.1.1.4'
B B 0.0013 0.0007 'International Tables Vol C Tables 4.2.6.8 and 6.1.1.4'
O O 0.0106 0.0060 'International Tables Vol C Tables 4.2.6.8 and 6.1.1.4'
Si Si 0.0817 0.0704 'International Tables Vol C Tables 4.2.6.8 and 6.1.1.4'
Nd Nd -0.1943 3.0179 'International Tables Vol C Tables 4.2.6.8 and 6.1.1.4'
Li Li -0.0003 0.0001 'International Tables Vol C Tables 4.2.6.8 and 6.1.1.4'

loop_
_geom_angle_atom_site_label_1
_geom_angle_atom_site_label_2
_geom_angle_atom_site_label_3
_geom_angle
_geom_angle_site_symmetry_1
_geom_angle_site_symmetry_3
B2 Nd1 B1 94.60(10) . .
B2 Nd1 C1 128.24(8) . .
B1 Nd1 C1 122.39(9) . .
B2 Nd1 C16 124.36(9) . .
B1 Nd1 C16 124.56(9) . .
C1 Nd1 C16 64.98(7) . .
B2 Nd1 C2 97.41(8) . .
B1 Nd1 C2 131.13(9) . .
C1 Nd1 C2 31.29(7) . .
C16 Nd1 C2 85.30(7) . .
B2 Nd1 C28 131.64(9) . .
B1 Nd1 C28 94.03(9) . .
C1 Nd1 C28 84.27(7) . .
C16 Nd1 C28 30.98(8) . .
C2 Nd1 C28 111.70(7) . .
B2 Nd1 C13 136.38(8) . .
B1 Nd1 C13 92.09(9) . .
C1 Nd1 C13 30.67(7) . .
C16 Nd1 C13 84.82(7) . .
C2 Nd1 C13 48.98(7) . .
C28 Nd1 C13 90.63(7) . .
B2 Nd1 C17 94.13(9) . .
B1 Nd1 C17 133.80(9) . .
C1 Nd1 C17 85.10(8) . .
C16 Nd1 C17 30.41(8) . .
C2 Nd1 C17 92.32(7) . .
C28 Nd1 C17 48.84(8) . .
C13 Nd1 C17 111.52(7) . .
B2 Nd1 C7 88.79(8) . .
B1 Nd1 C7 104.32(8) . .
C1 Nd1 C7 50.44(6) . .
C16 Nd1 C7 113.23(7) . .
C2 Nd1 C7 29.47(6) . .
C28 Nd1 C7 134.23(7) . .
C13 Nd1 C7 47.92(6) . .
C17 Nd1 C7 121.14(7) . .
B2 Nd1 C23 104.48(9) . .
B1 Nd1 C23 86.36(9) . .
C1 Nd1 C23 112.04(7) . .
C16 Nd1 C23 49.66(8) . .
C2 Nd1 C23 134.74(7) . .
C28 Nd1 C23 29.12(8) . .
C13 Nd1 C23 118.96(8) . .
C17 Nd1 C23 47.58(8) . .
C7 Nd1 C23 162.41(7) . .
B2 Nd1 C8 109.73(8) . .
B1 Nd1 C8 83.32(8) . .
C1 Nd1 C8 49.83(6) . .
C16 Nd1 C8 112.38(7) . .
C2 Nd1 C8 48.06(6) . .
C28 Nd1 C8 118.51(7) . .
C13 Nd1 C8 28.80(6) . .
C17 Nd1 C8 134.74(7) . .
C7 Nd1 C8 28.51(6) . .
C23 Nd1 C8 144.89(8) . .
B2 Nd1 C22 84.33(9) . .
B1 Nd1 C22 107.71(9) . .
C1 Nd1 C22 112.44(7) . .
C16 Nd1 C22 49.44(7) . .
C2 Nd1 C22 120.50(7) . .
C28 Nd1 C22 47.84(8) . .
C13 Nd1 C22 133.81(7) . .
C17 Nd1 C22 28.88(7) . .
C7 Nd1 C22 147.65(8) . .
C23 Nd1 C22 28.25(9) . .
C8 Nd1 C22 161.77(6) . .
B2 Nd1 H1B 80.1(7) . .
B1 Nd1 H1B 23.7(6) . .
C1 Nd1 H1B 119.3(7) . .
C16 Nd1 H1B 147.7(7) . .
C2 Nd1 H1B 114.6(7) . .
C28 Nd1 H1B 117.6(7) . .
C13 Nd1 H1B 89.8(7) . .
C17 Nd1 H1B 152.9(7) . .
C7 Nd1 H1B 85.4(7) . .
C23 Nd1 H1B 108.0(7) . .
C8 Nd1 H1B 71.2(7) . .
C22 Nd1 H1B 124.1(7) . .
B2 Nd1 H2B 120.2(7) . .
B1 Nd1 H2B 25.7(7) . .
C1 Nd1 H2B 100.3(7) . .
C16 Nd1 H2B 105.4(7) . .
C2 Nd1 H2B 119.3(7) . .
C28 Nd1 H2B 78.3(7) . .
C13 Nd1 H2B 72.2(7) . .
C17 Nd1 H2B 126.3(7) . .
C7 Nd1 H2B 101.0(7) . .
C23 Nd1 H2B 82.5(7) . .
C8 Nd1 H2B 73.8(7) . .
C22 Nd1 H2B 109.8(7) . .
H1B Nd1 H2B 43.2(9) . .
B2 Nd1 H5B 23.9(7) . .
B1 Nd1 H5B 83.3(6) . .
C1 Nd1 H5B 119.5(6) . .
C16 Nd1 H5B 146.1(7) . .
C2 Nd1 H5B 89.2(6) . .
C28 Nd1 H5B 153.4(7) . .
C13 Nd1 H5B 115.9(7) . .
C17 Nd1 H5B 117.0(7) . .
C7 Nd1 H5B 71.5(7) . .
C23 Nd1 H5B 124.4(7) . .
C8 Nd1 H5B 87.6(7) . .
C22 Nd1 H5B 107.8(7) . .
H1B Nd1 H5B 63.3(9) . .
H2B Nd1 H5B 106.4(10) . .
B2 Nd1 H7B 24.9(6) . .
B1 Nd1 H7B 79.7(6) . .
C1 Nd1 H7B 152.3(6) . .
C16 Nd1 H7B 118.7(6) . .
C2 Nd1 H7B 122.1(6) . .
C28 Nd1 H7B 112.7(6) . .
C13 Nd1 H7B 155.6(6) . .
C17 Nd1 H7B 90.1(6) . .
C7 Nd1 H7B 111.7(6) . .
C23 Nd1 H7B 83.7(6) . .
C8 Nd1 H7B 126.9(6) . .
C22 Nd1 H7B 70.4(6) . .
H1B Nd1 H7B 73.5(9) . .
H2B Nd1 H7B 104.5(9) . .
H5B Nd1 H7B 40.8(9) . .
B2 Nd1 H8B 23.4(6) . .
B1 Nd1 H8B 117.9(6) . .
C1 Nd1 H8B 110.5(6) . .
C16 Nd1 H8B 105.1(6) . .
C2 Nd1 H8B 82.7(7) . .
C28 Nd1 H8B 122.7(7) . .
C13 Nd1 H8B 130.2(7) . .
C17 Nd1 H8B 76.7(6) . .
C7 Nd1 H8B 84.8(7) . .
C23 Nd1 H8B 102.7(7) . .
C8 Nd1 H8B 111.7(7) . .
C22 Nd1 H8B 76.5(7) . .
H1B Nd1 H8B 102.7(9) . .
H2B Nd1 H8B 143.6(9) . .
H5B Nd1 H8B 41.1(8) . .
H7B Nd1 H8B 42.1(9) . .
C16 Si1 C1 100.91(10) . .
C16 Si1 C15 114.07(13) . .
C1 Si1 C15 112.41(11) . .
C16 Si1 C14 111.69(12) . .
C1 Si1 C14 114.43(12) . .
C15 Si1 C14 103.74(12) . .
C16 Si1 Nd1 50.70(7) . .
C1 Si1 Nd1 50.23(7) . .
C15 Si1 Nd1 127.26(9) . .
C14 Si1 Nd1 129.00(9) . .
C13 C1 C2 103.99(18) . .
C13 C1 Si1 127.88(18) . .
C2 C1 Si1 126.06(18) . .
C13 C1 Nd1 79.62(12) . .
C2 C1 Nd1 76.41(12) . .
Si1 C1 Nd1 97.29(10) . .
C3 C2 C7 117.4(2) . .
C3 C2 C1 132.2(2) . .
C7 C2 C1 110.40(19) . .
C3 C2 Nd1 112.26(16) . .
C7 C2 Nd1 81.32(13) . .
C1 C2 Nd1 72.30(12) . .
C4 C3 C2 120.1(2) . .
C4 C3 H3 119.9 . .
C2 C3 H3 119.9 . .
C3 C4 C5 121.3(2) . .
C3 C4 H4 119.4 . .
C5 C4 H4 119.4 . .
C6 C5 C4 120.9(2) . .
C6 C5 H5 119.6 . .
C4 C5 H5 119.6 . .
C5 C6 C7 119.2(2) . .
C5 C6 H6 120.4 . .
C7 C6 H6 120.4 . .
C6 C7 C8 131.5(2) . .
C6 C7 C2 121.1(2) . .
C8 C7 C2 107.39(19) . .
C6 C7 Nd1 119.96(15) . .
C8 C7 Nd1 77.53(13) . .
C2 C7 Nd1 69.21(12) . .
C9 C8 C13 120.9(2) . .
C9 C8 C7 131.5(2) . .
C13 C8 C7 107.58(19) . .
C9 C8 Nd1 122.55(16) . .
C13 C8 Nd1 70.68(12) . .
C7 C8 Nd1 73.96(13) . .
C10 C9 C8 119.4(2) . .
C10 C9 H9 120.3 . .
C8 C9 H9 120.3 . .
C9 C10 C11 120.5(2) . .
C9 C10 H10 119.7 . .
C11 C10 H10 119.7 . .
C12 C11 C10 121.3(2) . .
C12 C11 H11 119.3 . .
C10 C11 H11 119.3 . .
C11 C12 C13 120.1(2) . .
C11 C12 H12 120.0 . .
C13 C12 H12 120.0 . .
C12 C13 C8 117.8(2) . .
C12 C13 C1 131.6(2) . .
C8 C13 C1 110.59(19) . .
C12 C13 Nd1 117.39(16) . .
C8 C13 Nd1 80.52(13) . .
C1 C13 Nd1 69.71(12) . .
Si1 C14 H14A 109.5 . .
Si1 C14 H14B 109.5 . .
H14A C14 H14B 109.5 . .
Si1 C14 H14C 109.5 . .
H14A C14 H14C 109.5 . .
H14B C14 H14C 109.5 . .
Si1 C15 H15A 109.5 . .
Si1 C15 H15B 109.5 . .
H15A C15 H15B 109.5 . .
Si1 C15 H15C 109.5 . .
H15A C15 H15C 109.5 . .
H15B C15 H15C 109.5 . .
C17 C16 C28 104.9(2) . .
C17 C16 Si1 127.1(2) . .
C28 C16 Si1 125.9(2) . .
C17 C16 Nd1 79.61(13) . .
C28 C16 Nd1 76.84(13) . .
Si1 C16 Nd1 96.80(10) . .
C18 C17 C22 118.7(3) . .
C18 C17 C16 131.4(3) . .
C22 C17 C16 109.9(3) . .
C18 C17 Nd1 116.51(17) . .
C22 C17 Nd1 80.44(14) . .
C16 C17 Nd1 69.98(13) . .
C19 C18 C17 118.3(3) . .
C19 C18 H18 120.9 . .
C17 C18 H18 120.9 . .
C18 C19 C20 122.4(4) . .
C18 C19 H19 118.8 . .
C20 C19 H19 118.8 . .
C21 C20 C19 120.5(3) . .
C21 C20 H20 119.8 . .
C19 C20 H20 119.8 . .
C20 C21 C22 119.6(3) . .
C20 C21 H21 120.2 . .
C22 C21 H21 120.2 . .
C21 C22 C23 132.1(3) . .
C21 C22 C17 120.5(3) . .
C23 C22 C17 107.3(2) . .
C21 C22 Nd1 123.03(18) . .
C23 C22 Nd1 74.57(14) . .
C17 C22 Nd1 70.67(14) . .
C22 C23 C28 108.1(2) . .
C22 C23 C24 131.5(3) . .
C28 C23 C24 120.3(3) . .
C22 C23 Nd1 77.18(14) . .
C28 C23 Nd1 69.31(13) . .
C24 C23 Nd1 120.76(19) . .
C25 C24 C23 119.4(3) . .
C25 C24 H24 120.3 . .
C23 C24 H24 120.3 . .
C24 C25 C26 120.6(3) . .
C24 C25 Li1 93.4(2) . .
C26 C25 Li1 103.2(3) . .
C24 C25 H25 119.7 . .
C26 C25 H25 119.7 . .
Li1 C25 H25 73.1 . .
C27 C26 C25 121.8(4) . .
C27 C26 H26 119.1 . .
C25 C26 H26 119.1 . .
C26 C27 C28 119.4(3) . .
C26 C27 H27 120.3 . .
C28 C27 H27 120.3 . .
C23 C28 C27 118.2(3) . .
C23 C28 C16 109.7(3) . .
C27 C28 C16 132.0(3) . .
C23 C28 Nd1 81.56(14) . .
C27 C28 Nd1 113.08(17) . .
C16 C28 Nd1 72.18(13) . .
O1 C29 C30 107.4(3) . .
O1 C29 H29A 110.2 . .
C30 C29 H29A 110.2 . .
O1 C29 H29B 110.2 . .
C30 C29 H29B 110.2 . .
H29A C29 H29B 108.5 . .
C29 C30 C31 104.1(3) . .
C29 C30 H30A 110.9 . .
C31 C30 H30A 110.9 . .
C29 C30 H30B 110.9 . .
C31 C30 H30B 110.9 . .
H30A C30 H30B 109.0 . .
C32A C31 C32 41.0(4) . .
C32A C31 C30 107.3(3) . .
C32 C31 C30 106.2(4) . .
C32A C31 H31A 72.2 . .
C32 C31 H31A 110.5 . .
C30 C31 H31A 110.5 . .
C32A C31 H31B 138.6 . .
C32 C31 H31B 110.5 . .
C30 C31 H31B 110.5 . .
H31A C31 H31B 108.7 . .
C32A C31 H31C 110.3 . .
C32 C31 H31C 139.9 . .
C30 C31 H31C 110.3 . .
H31A C31 H31C 40.3 . .
H31B C31 H31C 71.6 . .
C32A C31 H31D 110.3 . .
C32 C31 H31D 72.8 . .
C30 C31 H31D 110.3 . .
H31A C31 H31D 136.0 . .
H31B C31 H31D 39.9 . .
H31C C31 H31D 108.5 . .
O1 C32 C31 103.0(6) . .
O1 C32 H32A 111.2 . .
C31 C32 H32A 111.2 . .
O1 C32 H32B 111.2 . .
C31 C32 H32B 111.2 . .
H32A C32 H32B 109.1 . .
C31 C32A O1 103.5(3) . .
C31 C32A H32C 111.1 . .
O1 C32A H32C 111.1 . .
C31 C32A H32D 111.1 . .
O1 C32A H32D 111.1 . .
H32C C32A H32D 109.0 . .
C32 O1 C29 106.5(4) . .
C32 O1 C32A 40.2(4) . .
C29 O1 C32A 105.3(3) . .
C32 O1 Li1 126.5(4) . .
C29 O1 Li1 124.9(3) . .
C32A O1 Li1 124.0(3) . .
Li1 B1 Nd1 124.6(2) . .
Li1 B1 H1B 155.2(15) . .
Nd1 B1 H1B 67.3(15) . .
Li1 B1 H2B 97.9(14) . .
Nd1 B1 H2B 64.1(13) . .
H1B B1 H2B 107(2) . .
Li1 B1 H3B 58.9(15) . .
Nd1 B1 H3B 76.7(15) . .
H1B B1 H3B 110(2) . .
H2B B1 H3B 108(2) . .
Li1 B1 H4B 58.2(15) . .
Nd1 B1 H4B 172.6(15) . .
H1B B1 H4B 113(2) . .
H2B B1 H4B 109(2) . .
H3B B1 H4B 109(2) . .
Li1 B2 Nd1 124.51(18) 3_566 .
Li1 B2 H5B 128.0(14) 3_566 .
Nd1 B2 H5B 65.5(14) . .
Li1 B2 H6B 57.6(14) 3_566 .
Nd1 B2 H6B 177.5(14) . .
H5B B2 H6B 115(2) . .
Li1 B2 H7B 52.2(14) 3_566 .
Nd1 B2 H7B 72.5(13) . .
H5B B2 H7B 104(2) . .
H6B B2 H7B 109.7(19) . .
Li1 B2 H8B 125.8(16) 3_566 .
Nd1 B2 H8B 64.8(16) . .
H5B B2 H8B 105(2) . .
H6B B2 H8B 113(2) . .
H7B B2 H8B 110(2) . .
O1 Li1 B1 108.4(2) . .
O1 Li1 B2 112.1(2) . 3_566
B1 Li1 B2 132.0(2) . 3_566
O1 Li1 C25 98.4(3) . .
B1 Li1 C25 99.1(2) . .
B2 Li1 C25 99.3(2) 3_566 .
O1 Li1 H3B 133.7(9) . .
B1 Li1 H3B 26.3(8) . .
B2 Li1 H3B 112.3(8) 3_566 .
C25 Li1 H3B 86.9(8) . .
O1 Li1 H4B 90.6(8) . .
B1 Li1 H4B 25.8(8) . .
B2 Li1 H4B 130.4(8) 3_566 .
C25 Li1 H4B 121.1(8) . .
H3B Li1 H4B 49.7(11) . .

loop_
_geom_bond_atom_site_label_1
_geom_bond_atom_site_label_2
_geom_bond_distance
_geom_bond_site_symmetry_2
Nd1 B2 2.664(3) .
Nd1 B1 2.664(3) .
Nd1 C1 2.671(2) .
Nd1 C16 2.686(2) .
Nd1 C2 2.726(2) .
Nd1 C28 2.748(2) .
Nd1 C13 2.801(2) .
Nd1 C17 2.812(2) .
Nd1 C7 2.882(2) .
Nd1 C23 2.905(2) .
Nd1 C8 2.928(2) .
Nd1 C22 2.939(2) .
Nd1 H1B 2.46(3) .
Nd1 H2B 2.40(3) .
Nd1 H5B 2.42(3) .
Nd1 H7B 2.56(3) .
Nd1 H8B 2.41(3) .
Si1 C16 1.866(3) .
Si1 C1 1.866(2) .
Si1 C15 1.868(3) .
Si1 C14 1.872(3) .
C1 C13 1.453(3) .
C1 C2 1.456(3) .
C2 C3 1.422(3) .
C2 C7 1.435(3) .
C3 C4 1.378(4) .
C3 H3 0.9500 .
C4 C5 1.407(4) .
C4 H4 0.9500 .
C5 C6 1.363(4) .
C5 H5 0.9500 .
C6 C7 1.416(3) .
C6 H6 0.9500 .
C7 C8 1.431(3) .
C8 C9 1.411(3) .
C8 C13 1.430(3) .
C9 C10 1.369(3) .
C9 H9 0.9500 .
C10 C11 1.406(3) .
C10 H10 0.9500 .
C11 C12 1.376(4) .
C11 H11 0.9500 .
C12 C13 1.417(3) .
C12 H12 0.9500 .
C14 H14A 0.9800 .
C14 H14B 0.9800 .
C14 H14C 0.9800 .
C15 H15A 0.9800 .
C15 H15B 0.9800 .
C15 H15C 0.9800 .
C16 C17 1.447(4) .
C16 C28 1.452(4) .
C17 C18 1.420(4) .
C17 C22 1.440(4) .
C18 C19 1.384(4) .
C18 H18 0.9500 .
C19 C20 1.406(6) .
C19 H19 0.9500 .
C20 C21 1.358(5) .
C20 H20 0.9500 .
C21 C22 1.407(4) .
C21 H21 0.9500 .
C22 C23 1.426(4) .
C23 C28 1.430(4) .
C23 C24 1.430(4) .
C24 C25 1.353(5) .
C24 H24 0.9500 .
C25 C26 1.420(5) .
C25 Li1 2.633(7) .
C25 H25 0.9500 .
C26 C27 1.366(4) .
C26 H26 0.9500 .
C27 C28 1.431(4) .
C27 H27 0.9500 .
C29 O1 1.446(4) .
C29 C30 1.479(5) .
C29 H29A 0.9900 .
C29 H29B 0.9900 .
C30 C31 1.489(5) .
C30 H30A 0.9900 .
C30 H30B 0.9900 .
C31 C32A 1.391(6) .
C31 C32 1.486(9) .
C31 H31A 0.9900 .
C31 H31B 0.9900 .
C31 H31C 0.9900 .
C31 H31D 0.9900 .
C32 O1 1.427(8) .
C32 H32A 0.9900 .
C32 H32B 0.9900 .
C32A O1 1.509(5) .
C32A H32C 0.9900 .
C32A H32D 0.9900 .
O1 Li1 1.879(5) .
B1 Li1 2.401(6) .
B1 H1B 1.07(3) .
B1 H2B 1.15(3) .
B1 H3B 1.07(3) .
B1 H4B 1.05(3) .
B2 Li1 2.453(6) 3_566
B2 H5B 1.08(3) .
B2 H6B 1.08(3) .
B2 H7B 1.13(3) .
B2 H8B 1.06(2) .
Li1 B2 2.453(6) 3_566
Li1 H3B 2.06(3) .
Li1 H4B 2.05(3) .
